data_1538401
loop_
_publ_author_name
'Mikhailov, S.G.'
'Marenkin, S.F.'
'Palkina, K.K.'

_publ_section_title
;
 Synthesis and structure of the Cd0.97 Zn0.03 As2 solid solution
;
_journal_name_full 'Zhurnal Neorganicheskoi Khimii'
_journal_page_first 363
_journal_page_last 365
_journal_volume 48
_journal_year 2003
_chemical_formula_sum 'As2 Cd0.97 Zn0.03'
_chemical_name_systematic '(Cd0.97 Zn0.03) As2'
_space_group_IT_number 98
_symmetry_space_group_name_Hall 'I 4bw 2bw'
_symmetry_space_group_name_H-M 'I 41 2 2'
_cell_angle_alpha 90
_cell_angle_beta 90
_cell_angle_gamma 90
_cell_formula_units_Z 4
_cell_length_a 7.94
_cell_length_b 7.94
_cell_length_c 4.67
_cell_volume 294.414
_citation_journal_id_ASTM ZNOKAQ
_cod_data_source_file Mikhailov_ZNOKAQ_2003_435.cif
_cod_data_source_block As2Cd0.97Zn0.03
_cod_original_cell_volume 294.4136
_cod_database_code 1538401

loop_
_symmetry_equiv_pos_as_xyz
x,y,z
-y,x+1/2,z+1/4
-x+1/2,-y+1/2,z+1/2
y+1/2,-x,z+3/4
x,-y+1/2,-z+1/4
y+1/2,x+1/2,-z+1/2
-x+1/2,y,-z+3/4
-y,-x,-z
x+1/2,y+1/2,z+1/2
-y+1/2,x+1,z+3/4
-x+1,-y+1,z+1
y+1,-x+1/2,z+5/4
x+1/2,-y+1,-z+3/4
y+1,x+1,-z+1
-x+1,y+1/2,-z+5/4
-y+1/2,-x+1/2,-z+1/2

loop_
_atom_site_label
_atom_site_type_symbol
_atom_site_fract_x
_atom_site_fract_y
_atom_site_fract_z
_atom_site_occupancy
_atom_site_U_iso_or_equiv
Cd1 Cd+2 0 0.5 0.75 0.97 0.0
As1 As-1 0.75 0.4403 0.375 1 0.0
Zn1 Zn+2 0 0.5 0.75 0.03 0.0
